data_4339831
loop_
_publ_author_name
'Kitto, Heather J.'
'Rae, A. David'
'Webster, Richard D.'
'Willis, Anthony C.'
'Wild, S. Bruce'

_publ_section_title
;
 Synthesis, structure, and electrochemistry of di- and zerovalent nickel,
 palladium, and platinum monomers and dimers derived from an enantiopure
 (S,S)-tetra(tertiary phosphine).
;
_journal_issue 19
_journal_name_full 'Inorganic chemistry'
_journal_page_first 8059
_journal_page_last 8070
_journal_paper_doi 10.1021/ic700912q
_journal_volume 46
_journal_year 2007
_chemical_absolute_configuration ad
_chemical_compound_source
;
?
;
_chemical_formula_moiety ' C84 H84 Ni2 P8 , 0.5(C4 H10 O) '
_chemical_formula_sum 'C86 H89 Ni2 O0.5 P8'
_chemical_formula_weight 1495.86
_chemical_name_systematic
; 
? 
;
_space_group_IT_number 4
_symmetry_cell_setting monoclinic
_symmetry_space_group_name_Hall 'P 2yb'
_symmetry_space_group_name_H-M 'P 1 21 1'
_atom_sites_solution_hydrogens geom
_atom_sites_solution_primary direct
_audit_creation_date 05-12-05
_audit_creation_method CRYSTALS_ver_12-03-99
_audit_update_record
;
2005-05-12 - Report on C84 H84 Ni2 P8 , 0.5(C4 H10 O)
             by Anthony C. Willis
             for   Heather J. Kitto and S. Bruce Wild

2005-05-12 - passes checkcif tests with minor warnings

;
_cell_angle_alpha 90
_cell_angle_beta 90.3454(5)
_cell_angle_gamma 90
_cell_formula_units_Z 2
_cell_length_a 14.7451(2)
_cell_length_b 9.9707(1)
_cell_length_c 25.8889(2)
_cell_measurement_reflns_used 85408
_cell_measurement_temperature 200
_cell_measurement_theta_max 27
_cell_measurement_theta_min 3
_cell_volume 3806.09(7)
_computing_cell_refinement
; 
 Denzo/Scalepack (Otwinowski & Minor, 1996) 
;
_computing_data_collection
; 
 COLLECT (Nonius BV, 1997) 
;
_computing_data_reduction
; 
 Denzo/Scalepack (Otwinowski & Minor, 1996) 
;
_computing_molecular_graphics
; 
ORTEP-II (Johnson 1976) in teXsan (MSC, 1992-1997)
;
_computing_publication_material
; 
 CRYSTALS (Watkin et al 2003) 
;
_computing_structure_refinement
; 
 CRYSTALS (Watkin et al 2003) 
;
_computing_structure_solution
; 
 SIR92 (Altomare et al, 1994) 
;
_diffrn_ambient_temperature 200
_diffrn_measured_fraction_theta_full 0.998
_diffrn_measured_fraction_theta_max 0.998
_diffrn_measurement_device_type
; 
Nonius Kappa CCD 
;
_diffrn_measurement_method ' \f and \w scans with CCD '
_diffrn_radiation_monochromator graphite
_diffrn_radiation_type 'Mo K\a'
_diffrn_radiation_wavelength 0.71073
_diffrn_reflns_av_R_equivalents 0.06
_diffrn_reflns_limit_h_max 17
_diffrn_reflns_limit_h_min -19
_diffrn_reflns_limit_k_max 12
_diffrn_reflns_limit_k_min -12
_diffrn_reflns_limit_l_max 33
_diffrn_reflns_limit_l_min -33
_diffrn_reflns_number 73523
_diffrn_reflns_theta_full 27.458
_diffrn_reflns_theta_max 27.5
_diffrn_reflns_theta_min 2.579
_diffrn_standards_decay_% 0.00
_diffrn_standards_interval_count 0
_diffrn_standards_interval_time 0
_diffrn_standards_number 0
_exptl_absorpt_coefficient_mu 0.708
_exptl_absorpt_correction_T_max 0.909
_exptl_absorpt_correction_T_min 0.846
_exptl_absorpt_correction_type integration
_exptl_absorpt_process_details
;
via Gaussian method (Coppens, 1970) implemented in maXus (2000)
;
_exptl_crystal_colour ' yellow '
_exptl_crystal_density_diffrn 1.305
_exptl_crystal_density_meas ?
_exptl_crystal_description ' plate '
_exptl_crystal_F_000 1570
_exptl_crystal_size_max 0.26
_exptl_crystal_size_mid 0.21
_exptl_crystal_size_min 0.15
_refine_diff_density_max 0.54
_refine_diff_density_min -0.34
_refine_ls_abs_structure_details 'Flack, 8195 Friedel-pairs'
_refine_ls_abs_structure_Flack -0.012(5)
_refine_ls_extinction_method None
_refine_ls_goodness_of_fit_ref 1.1121
_refine_ls_hydrogen_treatment noref
_refine_ls_matrix_type full
_refine_ls_number_parameters 893
_refine_ls_number_reflns 13745
_refine_ls_number_restraints 32
_refine_ls_R_factor_all 0.0306
_refine_ls_R_factor_gt 0.0255
_refine_ls_shift/su_max 0.022674
_refine_ls_structure_factor_coef F
_refine_ls_weighting_details
;
 Method, part 1, Chebychev polynomial, (Watkin, 1994, Prince, 1982) 
 [weight] = 1.0/[A~0~*T~0~(x)+A~1~*T~1~(x) ... +A~n-1~]*T~n-1~(x)] 
 where A~i~ are the Chebychev coefficients listed below and x= Fcalc/Fmax 
 Method = Robust Weighting (Prince, 1982) 
 W = [weight] * [1-(deltaF/6*sigmaF)^2^]^2^ 
 A~i~ are: 
 0.336 -0.0146 0.113 
;
_refine_ls_weighting_scheme calc
_refine_ls_wR_factor_all 0.0284
_refine_ls_wR_factor_gt 0.0259
_refine_ls_wR_factor_ref 0.0259
_reflns_limit_h_max 19
_reflns_limit_h_min -19
_reflns_limit_k_max 12
_reflns_limit_k_min -12
_reflns_limit_l_max 33
_reflns_limit_l_min 0
_reflns_number_gt 13745
_reflns_number_total 17368
_reflns_threshold_expression I>3.00u(I)
_cod_data_source_file ic700912q-file001.cif
_cod_data_source_block 3_hjk12
_cod_depositor_comments
;
The following automatic conversions were performed:

'_symmetry_cell_setting' value 'Monoclinic' changed to 'monoclinic'
according to
/usr/data/users/saulius/automatic-downloads/retrospective/ACS/lib/dictionaries/cif_core.dic
dictionary named 'cif_core.dic' version 2.4.2 from 2011-04-26.

Automatic conversion script
Id: cif_fix_values 2281 2013-09-26 08:29:07Z andrius 

The following automatic conversions were performed:

'_exptl_crystal_density_meas' value 'not measured' was changed to '?'
- the value is perceived as not measured.

Automatic conversion script
Id: cif_fix_values 3008 2015-01-20 13:52:24Z robertas 
;
_cod_original_sg_symbol_H-M 'P 1 21 1 '
_cod_original_formula_sum ' C86 H89 Ni2 O0.5 P8 '
_cod_database_code 4339831

loop_
_symmetry_equiv_pos_as_xyz
x,y,z
-x,y+1/2,-z

loop_
_atom_site_label
_atom_site_type_symbol
_atom_site_fract_x
_atom_site_fract_y
_atom_site_fract_z
_atom_site_U_iso_or_equiv
_atom_site_occupancy
_atom_site_adp_type
_atom_site_refinement_flags_posn
_atom_site_refinement_flags_adp
Ni1 Ni 0.200988(17) 0.50950(7) 0.185310(10) 0.0208 1.0000 Uani . .
Ni2 Ni 0.536181(17) 0.75530(7) 0.296188(10) 0.0218 1.0000 Uani . .
P1 P 0.06225(4) 0.56599(8) 0.20164(2) 0.0256 1.0000 Uani . .
P2 P 0.23676(4) 0.71808(8) 0.17504(2) 0.0222 1.0000 Uani . .
P3 P 0.40269(4) 0.83367(8) 0.31382(2) 0.0228 1.0000 Uani . .
P4 P 0.58565(4) 0.95365(8) 0.27702(2) 0.0249 1.0000 Uani . .
P5 P 0.21876(4) 0.37934(8) 0.11980(2) 0.0232 1.0000 Uani . .
P6 P 0.28604(4) 0.38242(8) 0.23316(2) 0.0221 1.0000 Uani . .
P7 P 0.55532(4) 0.59574(8) 0.24096(2) 0.0218 1.0000 Uani . .
P8 P 0.60426(4) 0.64135(8) 0.35537(2) 0.0249 1.0000 Uani . .
O1 O 0.9946(5) 1.0185(12) 0.4929(4) 0.1622 0.5000 Uani D U
C1 C 0.04904(14) 0.7365(2) 0.17298(9) 0.0307 1.0000 Uani . .
C2 C 0.13285(15) 0.8182(2) 0.18749(9) 0.0292 1.0000 Uani . .
C3 C 0.31894(14) 0.8091(2) 0.21655(8) 0.0255 1.0000 Uani . .
C4 C 0.30080(14) 0.7944(2) 0.27421(8) 0.0263 1.0000 Uani . .
C5 C 0.41081(14) 1.0185(2) 0.30435(9) 0.0287 1.0000 Uani . .
C6 C 0.50776(15) 1.0692(2) 0.31184(9) 0.0287 1.0000 Uani . .
C7 C 0.32023(14) 0.2754(2) 0.13444(8) 0.0263 1.0000 Uani . .
C8 C 0.32103(15) 0.2377(2) 0.19159(8) 0.0260 1.0000 Uani . .
C9 C 0.39771(14) 0.4426(2) 0.25812(8) 0.0260 1.0000 Uani . .
C10 C 0.45963(13) 0.4930(2) 0.21556(8) 0.0235 1.0000 Uani . .
C11 C 0.62712(14) 0.4645(2) 0.27340(8) 0.0254 1.0000 Uani . .
C12 C 0.67754(15) 0.5214(2) 0.32045(8) 0.0287 1.0000 Uani . .
C111 C 0.02470(16) 0.5954(3) 0.26849(9) 0.0335 1.0000 Uani . .
C112 C 0.0754(2) 0.5400(3) 0.30803(10) 0.0526 1.0000 Uani . .
C113 C 0.0512(2) 0.5569(4) 0.35940(12) 0.0714 1.0000 Uani . .
C114 C -0.0238(2) 0.6320(4) 0.37153(13) 0.0705 1.0000 Uani . .
C115 C -0.0756(2) 0.6893(4) 0.33256(13) 0.0615 1.0000 Uani . .
C116 C -0.05120(19) 0.6710(3) 0.28159(11) 0.0477 1.0000 Uani . .
C121 C -0.03646(15) 0.4779(2) 0.17398(10) 0.0317 1.0000 Uani . .
C122 C -0.04770(17) 0.4742(2) 0.12065(10) 0.0376 1.0000 Uani . .
C123 C -0.11770(19) 0.4022(3) 0.09795(12) 0.0483 1.0000 Uani . .
C124 C -0.17708(19) 0.3311(3) 0.12842(14) 0.0540 1.0000 Uani . .
C125 C -0.16596(18) 0.3305(3) 0.18120(13) 0.0515 1.0000 Uani . .
C126 C -0.09619(16) 0.4039(3) 0.20414(11) 0.0402 1.0000 Uani . .
C211 C 0.27947(15) 0.7782(2) 0.11222(8) 0.0273 1.0000 Uani . .
C212 C 0.34990(15) 0.7057(2) 0.09029(9) 0.0306 1.0000 Uani . .
C213 C 0.38830(17) 0.7424(3) 0.04368(9) 0.0390 1.0000 Uani . .
C214 C 0.3551(2) 0.8529(3) 0.01725(10) 0.0454 1.0000 Uani . .
C215 C 0.2850(2) 0.9255(3) 0.03809(11) 0.0511 1.0000 Uani . .
C216 C 0.24748(19) 0.8902(3) 0.08541(10) 0.0412 1.0000 Uani . .
C311 C 0.35177(15) 0.8227(2) 0.37843(8) 0.0291 1.0000 Uani . .
C312 C 0.2848(2) 0.7324(3) 0.39055(10) 0.0483 1.0000 Uani . .
C313 C 0.2501(2) 0.7234(4) 0.44029(11) 0.0669 1.0000 Uani . .
C314 C 0.2818(2) 0.8065(4) 0.47851(11) 0.0577 1.0000 Uani . .
C315 C 0.34866(19) 0.8981(3) 0.46766(10) 0.0471 1.0000 Uani . .
C316 C 0.38364(18) 0.9054(3) 0.41828(9) 0.0377 1.0000 Uani . .
C411 C 0.69809(16) 1.0264(2) 0.29173(9) 0.0327 1.0000 Uani . .
C412 C 0.77284(18) 0.9773(3) 0.26549(12) 0.0485 1.0000 Uani . .
C413 C 0.85928(19) 1.0258(4) 0.27486(14) 0.0628 1.0000 Uani . .
C414 C 0.8730(2) 1.1268(3) 0.31071(15) 0.0611 1.0000 Uani . .
C415 C 0.8004(2) 1.1761(3) 0.33689(14) 0.0587 1.0000 Uani . .
C416 C 0.71319(19) 1.1272(3) 0.32749(12) 0.0469 1.0000 Uani . .
C421 C 0.57159(14) 1.0228(2) 0.21081(8) 0.0270 1.0000 Uani . .
C422 C 0.52555(15) 0.9493(2) 0.17364(9) 0.0298 1.0000 Uani . .
C423 C 0.50572(16) 1.0041(3) 0.12539(9) 0.0364 1.0000 Uani . .
C424 C 0.53425(17) 1.1327(3) 0.11374(9) 0.0373 1.0000 Uani . .
C425 C 0.58218(17) 1.2061(2) 0.15015(10) 0.0353 1.0000 Uani . .
C426 C 0.60003(16) 1.1517(2) 0.19837(9) 0.0331 1.0000 Uani . .
C511 C 0.24332(16) 0.4376(2) 0.05414(8) 0.0290 1.0000 Uani . .
C512 C 0.31506(18) 0.3907(3) 0.02451(9) 0.0378 1.0000 Uani . .
C513 C 0.3290(2) 0.4395(3) -0.02511(10) 0.0462 1.0000 Uani . .
C514 C 0.2711(2) 0.5340(3) -0.04600(10) 0.0470 1.0000 Uani . .
C515 C 0.20008(19) 0.5825(3) -0.01676(10) 0.0437 1.0000 Uani . .
C516 C 0.18688(16) 0.5355(2) 0.03288(9) 0.0345 1.0000 Uani . .
C521 C 0.13268(14) 0.2491(2) 0.10492(8) 0.0279 1.0000 Uani . .
C522 C 0.07923(15) 0.2028(2) 0.14522(10) 0.0322 1.0000 Uani . .
C523 C 0.01414(17) 0.1036(3) 0.13703(11) 0.0426 1.0000 Uani . .
C524 C 0.00112(18) 0.0505(3) 0.08823(12) 0.0475 1.0000 Uani . .
C525 C 0.0519(2) 0.0976(3) 0.04779(12) 0.0493 1.0000 Uani . .
C526 C 0.11785(17) 0.1963(3) 0.05577(10) 0.0381 1.0000 Uani . .
C611 C 0.24703(15) 0.2901(2) 0.29094(8) 0.0289 1.0000 Uani . .
C612 C 0.18455(17) 0.1855(3) 0.28558(10) 0.0388 1.0000 Uani . .
C613 C 0.1546(2) 0.1128(3) 0.32830(12) 0.0512 1.0000 Uani . .
C614 C 0.1853(2) 0.1456(4) 0.37674(11) 0.0581 1.0000 Uani . .
C615 C 0.2448(2) 0.2511(4) 0.38336(10) 0.0529 1.0000 Uani . .
C616 C 0.27573(17) 0.3230(3) 0.34095(9) 0.0369 1.0000 Uani . .
C711 C 0.62184(15) 0.6216(2) 0.18189(8) 0.0252 1.0000 Uani . .
C712 C 0.71106(16) 0.6666(3) 0.18788(10) 0.0365 1.0000 Uani . .
C713 C 0.76521(18) 0.6920(3) 0.14540(11) 0.0458 1.0000 Uani . .
C714 C 0.73187(19) 0.6737(3) 0.09619(11) 0.0465 1.0000 Uani . .
C715 C 0.64443(19) 0.6296(3) 0.08941(9) 0.0427 1.0000 Uani . .
C716 C 0.58949(17) 0.6031(2) 0.13190(9) 0.0335 1.0000 Uani . .
C811 C 0.68471(16) 0.7117(2) 0.40290(8) 0.0305 1.0000 Uani . .
C812 C 0.6919(2) 0.8500(3) 0.40774(10) 0.0435 1.0000 Uani . .
C813 C 0.7508(2) 0.9070(3) 0.44326(11) 0.0596 1.0000 Uani . .
C814 C 0.8034(2) 0.8264(4) 0.47444(11) 0.0610 1.0000 Uani . .
C815 C 0.7973(2) 0.6893(4) 0.47055(11) 0.0543 1.0000 Uani . .
C816 C 0.73887(18) 0.6305(3) 0.43466(9) 0.0417 1.0000 Uani . .
C821 C 0.53988(15) 0.5316(2) 0.39939(8) 0.0292 1.0000 Uani . .
C822 C 0.49201(18) 0.5910(3) 0.43966(10) 0.0403 1.0000 Uani . .
C823 C 0.44060(19) 0.5136(3) 0.47341(10) 0.0475 1.0000 Uani . .
C824 C 0.4362(2) 0.3767(3) 0.46747(11) 0.0494 1.0000 Uani . .
C825 C 0.4827(2) 0.3170(3) 0.42810(11) 0.0529 1.0000 Uani . .
C826 C 0.5345(2) 0.3933(3) 0.39445(9) 0.0438 1.0000 Uani . .
C901 C 0.9749(8) 1.0887(17) 0.4455(4) 0.1514 0.5000 Uani D U
C902 C 0.9509(14) 1.230(2) 0.4562(6) 0.1855 0.5000 Uani D U
C911 C 1.0335(8) 0.8931(17) 0.4821(6) 0.1669 0.5000 Uani D U
C912 C 1.0402(12) 0.8119(19) 0.5280(9) 0.1922 0.5000 Uani D U
H11 H -0.00652(14) 0.7805(2) 0.18702(9) 0.0368 1.0000 Uiso R .
H12 H 0.04378(14) 0.7295(2) 0.13455(9) 0.0368 1.0000 Uiso R .
H21 H 0.13034(15) 0.8422(2) 0.22495(9) 0.0350 1.0000 Uiso R .
H22 H 0.13438(15) 0.9020(2) 0.16629(9) 0.0350 1.0000 Uiso R .
H31 H 0.31625(14) 0.9066(2) 0.20752(8) 0.0306 1.0000 Uiso R .
H32 H 0.38106(14) 0.7738(2) 0.20933(8) 0.0306 1.0000 Uiso R .
H41 H 0.25083(14) 0.8571(2) 0.28404(8) 0.0315 1.0000 Uiso R .
H42 H 0.28180(14) 0.7000(2) 0.28137(8) 0.0315 1.0000 Uiso R .
H51 H 0.37060(14) 1.0640(2) 0.32989(9) 0.0345 1.0000 Uiso R .
H52 H 0.39013(14) 1.0409(2) 0.26852(9) 0.0345 1.0000 Uiso R .
H61 H 0.52347(15) 1.0703(2) 0.34947(9) 0.0344 1.0000 Uiso R .
H62 H 0.51338(15) 1.1619(2) 0.29745(9) 0.0344 1.0000 Uiso R .
H71 H 0.37628(14) 0.3275(2) 0.12622(8) 0.0315 1.0000 Uiso R .
H72 H 0.31843(14) 0.1919(2) 0.11303(8) 0.0315 1.0000 Uiso R .
H81 H 0.38372(15) 0.2093(2) 0.20170(8) 0.0312 1.0000 Uiso R .
H82 H 0.27804(15) 0.1615(2) 0.19715(8) 0.0312 1.0000 Uiso R .
H91 H 0.38686(14) 0.5175(2) 0.28303(8) 0.0312 1.0000 Uiso R .
H92 H 0.42858(14) 0.3668(2) 0.27640(8) 0.0312 1.0000 Uiso R .
H101 H 0.48501(13) 0.4141(2) 0.19674(8) 0.0281 1.0000 Uiso R .
H102 H 0.42311(13) 0.5491(2) 0.19109(8) 0.0281 1.0000 Uiso R .
H111 H 0.67249(14) 0.4300(2) 0.24811(8) 0.0305 1.0000 Uiso R .
H112 H 0.58722(14) 0.3892(2) 0.28489(8) 0.0305 1.0000 Uiso R .
H121 H 0.73358(15) 0.5686(2) 0.30871(8) 0.0344 1.0000 Uiso R .
H122 H 0.69465(15) 0.4462(2) 0.34417(8) 0.0344 1.0000 Uiso R .
H1121 H 0.1307(2) 0.4866(3) 0.29953(10) 0.0632 1.0000 Uiso R .
H1131 H 0.0883(2) 0.5144(4) 0.38745(12) 0.0857 1.0000 Uiso R .
H1141 H -0.0410(2) 0.6454(4) 0.40848(13) 0.0847 1.0000 Uiso R .
H1151 H -0.1304(2) 0.7436(4) 0.34126(13) 0.0739 1.0000 Uiso R .
H1161 H -0.08872(19) 0.7128(3) 0.25361(11) 0.0573 1.0000 Uiso R .
H1221 H -0.00440(17) 0.5244(2) 0.09824(10) 0.0451 1.0000 Uiso R .
H1231 H -0.12514(19) 0.4018(3) 0.05953(12) 0.0579 1.0000 Uiso R .
H1241 H -0.22818(19) 0.2801(3) 0.11217(14) 0.0648 1.0000 Uiso R .
H1251 H -0.20817(18) 0.2771(3) 0.20321(13) 0.0618 1.0000 Uiso R .
H1261 H -0.08891(16) 0.4033(3) 0.24257(11) 0.0483 1.0000 Uiso R .
H2121 H 0.37355(15) 0.6246(2) 0.10870(9) 0.0367 1.0000 Uiso R .
H2131 H 0.43974(17) 0.6893(3) 0.02918(9) 0.0468 1.0000 Uiso R .
H2141 H 0.3819(2) 0.8797(3) -0.01662(10) 0.0545 1.0000 Uiso R .
H2151 H 0.2606(2) 1.0048(3) 0.01894(11) 0.0613 1.0000 Uiso R .
H2161 H 0.19738(19) 0.9455(3) 0.10025(10) 0.0495 1.0000 Uiso R .
H3121 H 0.2605(2) 0.6717(3) 0.36300(10) 0.0579 1.0000 Uiso R .
H3131 H 0.2018(2) 0.6561(4) 0.44817(11) 0.0804 1.0000 Uiso R .
H3141 H 0.2564(2) 0.8005(4) 0.51416(11) 0.0693 1.0000 Uiso R .
H3151 H 0.37193(19) 0.9592(3) 0.49535(10) 0.0565 1.0000 Uiso R .
H3161 H 0.43293(18) 0.9714(3) 0.41088(9) 0.0453 1.0000 Uiso R .
H4121 H 0.76402(18) 0.9050(3) 0.23915(12) 0.0582 1.0000 Uiso R .
H4131 H 0.91200(19) 0.9878(4) 0.25565(14) 0.0753 1.0000 Uiso R .
H4141 H 0.9353(2) 1.1630(3) 0.31730(15) 0.0732 1.0000 Uiso R .
H4151 H 0.8097(2) 1.2484(3) 0.36318(14) 0.0703 1.0000 Uiso R .
H4161 H 0.66080(19) 1.1656(3) 0.34690(12) 0.0563 1.0000 Uiso R .
H4221 H 0.50621(15) 0.8554(2) 0.18155(9) 0.0358 1.0000 Uiso R .
H4231 H 0.47100(16) 0.9506(3) 0.09925(9) 0.0436 1.0000 Uiso R .
H4241 H 0.52028(17) 1.1725(3) 0.07914(9) 0.0448 1.0000 Uiso R .
H4251 H 0.60394(17) 1.2985(2) 0.14164(10) 0.0424 1.0000 Uiso R .
H4261 H 0.63387(16) 1.2059(2) 0.22465(9) 0.0398 1.0000 Uiso R .
H5121 H 0.35699(18) 0.3212(3) 0.03904(9) 0.0455 1.0000 Uiso R .
H5131 H 0.3813(2) 0.4059(3) -0.04582(10) 0.0555 1.0000 Uiso R .
H5141 H 0.2805(2) 0.5672(3) -0.08202(10) 0.0564 1.0000 Uiso R .
H5151 H 0.15823(19) 0.6517(3) -0.03154(10) 0.0524 1.0000 Uiso R .
H5161 H 0.13595(16) 0.5723(2) 0.05390(9) 0.0414 1.0000 Uiso R .
H5221 H 0.08764(15) 0.2412(2) 0.18061(10) 0.0386 1.0000 Uiso R .
H5231 H -0.02328(17) 0.0708(3) 0.16653(11) 0.0511 1.0000 Uiso R .
H5241 H -0.04492(18) -0.0217(3) 0.08240(12) 0.0569 1.0000 Uiso R .
H5251 H 0.0417(2) 0.0609(3) 0.01229(12) 0.0591 1.0000 Uiso R .
H5261 H 0.15458(17) 0.2293(3) 0.02601(10) 0.0456 1.0000 Uiso R .
H6121 H 0.16081(17) 0.1623(3) 0.25043(10) 0.0465 1.0000 Uiso R .
H6131 H 0.1109(2) 0.0371(3) 0.32357(12) 0.0615 1.0000 Uiso R .
H6141 H 0.1646(2) 0.0930(4) 0.40735(11) 0.0698 1.0000 Uiso R .
H6151 H 0.2658(2) 0.2760(4) 0.41889(10) 0.0635 1.0000 Uiso R .
H6161 H 0.31896(17) 0.3991(3) 0.34627(9) 0.0443 1.0000 Uiso R .
H7121 H 0.73628(16) 0.6806(3) 0.22341(10) 0.0438 1.0000 Uiso R .
H7131 H 0.82891(18) 0.7240(3) 0.15058(11) 0.0550 1.0000 Uiso R .
H7141 H 0.77099(19) 0.6923(3) 0.06560(11) 0.0559 1.0000 Uiso R .
H7151 H 0.61986(19) 0.6163(3) 0.05368(9) 0.0513 1.0000 Uiso R .
H7161 H 0.52608(17) 0.5704(2) 0.12630(9) 0.0402 1.0000 Uiso R .
H8121 H 0.6539(2) 0.9092(3) 0.38519(10) 0.0522 1.0000 Uiso R .
H8131 H 0.7551(2) 1.0068(3) 0.44627(11) 0.0714 1.0000 Uiso R .
H8141 H 0.8461(2) 0.8677(4) 0.49999(11) 0.0732 1.0000 Uiso R .
H8151 H 0.8351(2) 0.6312(4) 0.49367(11) 0.0651 1.0000 Uiso R .
H8161 H 0.73560(18) 0.5307(3) 0.43157(9) 0.0500 1.0000 Uiso R .
H8221 H 0.49462(18) 0.6905(3) 0.44439(10) 0.0484 1.0000 Uiso R .
H8231 H 0.40672(19) 0.5579(3) 0.50209(10) 0.0571 1.0000 Uiso R .
H8241 H 0.3994(2) 0.3212(3) 0.49174(11) 0.0592 1.0000 Uiso R .
H8251 H 0.4793(2) 0.2175(3) 0.42349(11) 0.0635 1.0000 Uiso R .
H8261 H 0.5686(2) 0.3477(3) 0.36616(9) 0.0526 1.0000 Uiso R .
H9011 H 1.0297(8) 1.0869(17) 0.4229(4) 0.1824 0.5000 Uiso R .
H9012 H 0.9232(8) 1.0436(17) 0.4274(4) 0.1824 0.5000 Uiso R .
H9021 H 0.9375(14) 1.278(2) 0.4230(6) 0.2232 0.5000 Uiso R .
H9022 H 1.0025(14) 1.276(2) 0.4742(6) 0.2232 0.5000 Uiso R .
H9023 H 0.8960(14) 1.233(2) 0.4787(6) 0.2232 0.5000 Uiso R .
H9111 H 1.0956(8) 0.9066(17) 0.4677(6) 0.2013 0.5000 Uiso R .
H9112 H 0.9949(8) 0.8451(17) 0.4561(6) 0.2013 0.5000 Uiso R .
H9121 H 1.0679(12) 0.7231(19) 0.5195(9) 0.2323 0.5000 Uiso R .
H9122 H 1.0789(12) 0.8592(19) 0.5541(9) 0.2323 0.5000 Uiso R .
H9123 H 0.9782(12) 0.7977(19) 0.5425(9) 0.2323 0.5000 Uiso R .

loop_
_atom_site_aniso_label
_atom_site_aniso_U_11
_atom_site_aniso_U_22
_atom_site_aniso_U_33
_atom_site_aniso_U_23
_atom_site_aniso_U_13
_atom_site_aniso_U_12
Ni1 0.02129(12) 0.01882(12) 0.02216(12) 0.00111(10) 0.00007(10) 0.00193(10)
Ni2 0.02472(13) 0.01754(12) 0.02302(12) -0.00109(10) 0.00000(10) 0.00250(10)
P1 0.0208(3) 0.0250(3) 0.0309(3) -0.0002(2) 0.0010(2) 0.0020(2)
P2 0.0234(3) 0.0189(2) 0.0244(2) 0.00097(19) -0.0026(2) 0.00133(19)
P3 0.0241(3) 0.0211(2) 0.0232(3) -0.0027(2) -0.0004(2) 0.0026(2)
P4 0.0265(3) 0.0180(2) 0.0300(3) -0.0007(2) 0.0000(2) -0.0001(2)
P5 0.0256(3) 0.0221(2) 0.0218(2) -0.0003(2) -0.0005(2) 0.0018(2)
P6 0.0234(2) 0.0207(2) 0.0222(2) 0.0027(2) 0.00040(19) 0.0017(2)
P7 0.0243(3) 0.0190(2) 0.0219(2) -0.00163(19) 0.0000(2) 0.00131(19)
P8 0.0298(3) 0.0233(3) 0.0216(3) -0.0003(2) -0.0023(2) 0.0022(2)
O1 0.070(4) 0.266(11) 0.150(7) -0.048(7) -0.021(4) -0.020(6)
C1 0.0257(11) 0.0261(11) 0.0401(12) 0.0011(9) -0.0039(9) 0.0044(9)
C2 0.0290(11) 0.0237(10) 0.0348(12) 0.0006(9) -0.0047(9) 0.0054(9)
C3 0.0263(11) 0.0231(10) 0.0271(11) -0.0008(8) -0.0028(9) -0.0005(8)
C4 0.0257(11) 0.0251(10) 0.0279(11) -0.0015(8) -0.0015(8) 0.0009(8)
C5 0.0303(11) 0.0229(10) 0.0330(11) -0.0019(9) 0.0013(8) 0.0045(9)
C6 0.0334(11) 0.0182(10) 0.0345(12) -0.0054(9) -0.0003(9) 0.0021(9)
C7 0.0266(10) 0.0239(10) 0.0283(10) -0.0034(8) 0.0000(8) 0.0023(8)
C8 0.0301(11) 0.0178(10) 0.0301(10) 0.0005(8) 0.0006(8) 0.0040(8)
C9 0.0260(10) 0.0255(10) 0.0263(10) 0.0017(8) -0.0012(8) 0.0019(9)
C10 0.0233(9) 0.0219(10) 0.0252(10) -0.0015(8) -0.0002(8) 0.0014(8)
C11 0.0290(11) 0.0212(10) 0.0259(10) -0.0004(8) 0.0015(8) 0.0047(8)
C12 0.0294(11) 0.0273(11) 0.0293(11) 0.0016(9) -0.0020(8) 0.0068(9)
C111 0.0273(11) 0.0389(13) 0.0342(12) -0.0075(10) 0.0043(9) 0.0000(10)
C112 0.0445(15) 0.075(2) 0.0386(14) -0.0005(14) 0.0075(12) 0.0167(14)
C113 0.063(2) 0.116(3) 0.0354(15) 0.0008(17) 0.0072(14) 0.019(2)
C114 0.060(2) 0.107(3) 0.0445(17) -0.0153(19) 0.0185(15) 0.008(2)
C115 0.0507(17) 0.076(2) 0.0583(19) -0.0192(17) 0.0165(15) 0.0117(16)
C116 0.0367(14) 0.0557(17) 0.0507(16) -0.0074(13) 0.0070(12) 0.0109(12)
C121 0.0236(10) 0.0273(12) 0.0441(13) -0.0030(9) 0.0012(9) 0.0039(8)
C122 0.0328(12) 0.0342(13) 0.0458(14) -0.0033(10) -0.0041(10) -0.0016(10)
C123 0.0399(14) 0.0468(16) 0.0582(17) -0.0122(13) -0.0124(13) 0.0012(12)
C124 0.0338(14) 0.0461(16) 0.082(2) -0.0259(16) -0.0073(14) -0.0044(12)
C125 0.0327(14) 0.0377(14) 0.084(2) -0.0132(14) 0.0136(14) -0.0076(11)
C126 0.0314(12) 0.0381(14) 0.0513(15) -0.0023(11) 0.0082(11) -0.0022(10)
C211 0.0303(11) 0.0227(11) 0.0287(10) 0.0009(8) -0.0073(8) -0.0016(8)
C212 0.0323(11) 0.0298(11) 0.0296(11) 0.0035(9) -0.0006(9) -0.0009(9)
C213 0.0418(13) 0.0415(14) 0.0337(12) 0.0001(11) 0.0051(10) -0.0043(11)
C214 0.0613(18) 0.0453(15) 0.0295(13) 0.0076(11) 0.0025(12) -0.0098(13)
C215 0.075(2) 0.0392(15) 0.0389(14) 0.0168(12) 0.0006(14) 0.0080(14)
C216 0.0537(16) 0.0332(12) 0.0369(13) 0.0076(11) 0.0002(11) 0.0100(12)
C311 0.0291(11) 0.0320(11) 0.0262(11) -0.0032(9) -0.0001(9) 0.0032(9)
C312 0.0562(16) 0.0581(18) 0.0305(12) -0.0077(12) 0.0046(11) -0.0190(14)
C313 0.067(2) 0.093(3) 0.0409(15) -0.0061(16) 0.0160(14) -0.0342(19)
C314 0.0592(18) 0.084(2) 0.0296(13) -0.0067(14) 0.0137(13) -0.0049(17)
C315 0.0509(16) 0.0596(17) 0.0306(13) -0.0162(12) 0.0014(11) -0.0012(14)
C316 0.0409(13) 0.0421(14) 0.0301(12) -0.0062(10) -0.0014(10) 0.0000(11)
C411 0.0340(12) 0.0250(11) 0.0391(12) 0.0074(9) -0.0052(9) -0.0004(9)
C412 0.0338(13) 0.0484(17) 0.0634(18) -0.0075(13) 0.0051(12) -0.0028(11)
C413 0.0323(14) 0.070(2) 0.086(2) 0.0014(19) 0.0053(14) -0.0010(15)
C414 0.0358(16) 0.0519(18) 0.095(3) 0.0133(18) -0.0185(16) -0.0078(13)
C415 0.0480(17) 0.0415(16) 0.086(2) -0.0088(15) -0.0241(16) -0.0058(13)
C416 0.0364(14) 0.0348(14) 0.0695(19) -0.0118(13) -0.0104(13) 0.0010(11)
C421 0.0276(10) 0.0218(10) 0.0316(11) -0.0003(9) 0.0035(8) 0.0040(9)
C422 0.0293(11) 0.0260(11) 0.0341(12) -0.0005(9) 0.0039(9) -0.0016(9)
C423 0.0362(12) 0.0411(13) 0.0317(11) -0.0038(11) 0.0002(9) -0.0019(11)
C424 0.0364(13) 0.0418(14) 0.0338(12) 0.0084(11) 0.0086(10) 0.0086(11)
C425 0.0395(13) 0.0250(11) 0.0416(13) 0.0074(10) 0.0139(10) 0.0035(10)
C426 0.0376(12) 0.0234(11) 0.0383(13) -0.0009(9) 0.0059(10) 0.0000(10)
C511 0.0359(12) 0.0275(11) 0.0236(10) -0.0019(9) -0.0015(9) -0.0041(9)
C512 0.0505(15) 0.0311(12) 0.0320(12) 0.0001(10) 0.0088(10) 0.0001(11)
C513 0.0631(18) 0.0419(15) 0.0337(13) -0.0015(11) 0.0143(12) -0.0074(13)
C514 0.0655(18) 0.0513(17) 0.0241(12) 0.0068(11) 0.0012(11) -0.0167(14)
C515 0.0469(15) 0.0478(16) 0.0362(13) 0.0147(12) -0.0095(11) -0.0094(12)
C516 0.0318(12) 0.0381(14) 0.0337(12) 0.0061(10) -0.0030(9) -0.0019(10)
C521 0.0265(10) 0.0235(10) 0.0338(11) 0.0005(9) -0.0048(8) 0.0042(9)
C522 0.0281(11) 0.0281(11) 0.0404(13) 0.0033(10) -0.0035(9) 0.0017(9)
C523 0.0329(13) 0.0330(13) 0.0618(17) 0.0115(12) -0.0047(12) 0.0005(10)
C524 0.0368(14) 0.0320(13) 0.074(2) 0.0020(13) -0.0192(13) -0.0046(11)
C525 0.0503(17) 0.0432(15) 0.0543(17) -0.0124(13) -0.0175(14) -0.0048(13)
C526 0.0402(13) 0.0382(13) 0.0357(13) -0.0060(10) -0.0060(10) -0.0009(11)
C611 0.0269(11) 0.0311(11) 0.0287(11) 0.0078(9) 0.0036(9) 0.0079(8)
C612 0.0350(13) 0.0414(14) 0.0400(13) 0.0105(11) 0.0027(10) -0.0018(11)
C613 0.0425(16) 0.0541(17) 0.0571(18) 0.0210(14) 0.0106(13) -0.0096(13)
C614 0.0565(18) 0.078(2) 0.0398(15) 0.0278(15) 0.0151(13) -0.0006(17)
C615 0.0549(17) 0.074(2) 0.0296(12) 0.0115(14) 0.0083(11) 0.0052(16)
C616 0.0394(13) 0.0442(14) 0.0270(11) 0.0018(10) 0.0062(10) 0.0049(11)
C711 0.0280(11) 0.0197(10) 0.0278(10) 0.0013(8) 0.0034(8) 0.0029(8)
C712 0.0321(12) 0.0419(14) 0.0355(13) 0.0036(11) 0.0013(10) 0.0002(11)
C713 0.0326(13) 0.0552(16) 0.0498(16) 0.0134(13) 0.0101(11) 0.0006(12)
C714 0.0483(16) 0.0522(17) 0.0393(14) 0.0104(12) 0.0193(12) 0.0074(13)
C715 0.0551(17) 0.0472(15) 0.0259(12) 0.0014(11) 0.0057(11) 0.0024(13)
C716 0.0377(13) 0.0336(12) 0.0292(11) 0.0004(10) 0.0015(10) -0.0012(10)
C811 0.0331(12) 0.0363(12) 0.0220(10) -0.0031(9) 0.0007(9) -0.0001(9)
C812 0.0569(17) 0.0411(14) 0.0326(13) -0.0046(11) -0.0051(11) -0.0074(12)
C813 0.078(2) 0.0591(19) 0.0415(16) -0.0129(14) -0.0056(15) -0.0249(17)
C814 0.0568(19) 0.092(3) 0.0340(15) -0.0167(16) -0.0092(13) -0.0223(18)
C815 0.0459(16) 0.085(2) 0.0321(14) -0.0024(14) -0.0115(12) 0.0033(15)
C816 0.0408(14) 0.0536(16) 0.0306(12) -0.0021(11) -0.0035(10) 0.0045(12)
C821 0.0317(11) 0.0302(12) 0.0257(10) 0.0038(9) -0.0049(8) 0.0009(9)
C822 0.0449(15) 0.0376(13) 0.0384(13) 0.0049(11) 0.0062(11) 0.0079(11)
C823 0.0498(15) 0.0531(16) 0.0398(14) 0.0092(13) 0.0123(11) 0.0066(14)
C824 0.0509(16) 0.0582(18) 0.0391(14) 0.0151(13) 0.0011(12) -0.0133(14)
C825 0.085(2) 0.0364(14) 0.0371(14) 0.0021(12) 0.0052(14) -0.0178(15)
C826 0.0698(18) 0.0356(13) 0.0262(12) 0.0001(11) 0.0048(11) -0.0073(13)
C901 0.073(6) 0.290(16) 0.091(7) 0.004(10) -0.007(5) -0.066(9)
C902 0.125(11) 0.32(2) 0.116(10) -0.008(14) -0.037(8) -0.024(16)
C911 0.059(6) 0.221(15) 0.221(13) -0.061(11) 0.025(8) 0.012(8)
C912 0.082(9) 0.221(18) 0.27(2) 0.023(14) 0.028(13) 0.028(11)

loop_
_atom_type_symbol
_atom_type_scat_dispersion_real
_atom_type_scat_dispersion_imag
_atom_type_scat_Cromer_Mann_a1
_atom_type_scat_Cromer_Mann_b1
_atom_type_scat_Cromer_Mann_a2
_atom_type_scat_Cromer_Mann_b2
_atom_type_scat_Cromer_Mann_a3
_atom_type_scat_Cromer_Mann_b3
_atom_type_scat_Cromer_Mann_a4
_atom_type_scat_Cromer_Mann_b4
_atom_type_scat_Cromer_Mann_c
_atom_type_scat_source
'C   ' 0.0033 0.0016 2.3100 20.8439 1.0200 10.2075 1.5886 0.5687 0.8650 51.6512 0.2156 International_Tables_Vol_IV_Table_2.2B
'H   ' 0.0000 0.0000 0.4930 10.5109 0.3229 26.1257 0.1402 3.1424 0.0408 57.7998 0.0030 International_Tables_Vol_IV_Table_2.2B
'Ni  ' 0.3393 1.1124 12.8376 3.8785 7.2920 0.2565 4.4438 12.1763 2.3800 66.3421 1.0341 International_Tables_Vol_IV_Table_2.2B
'O   ' 0.0106 0.0060 3.0485 13.2771 2.2868 5.7011 1.5463 0.3239 0.8670 32.9089 0.2508 International_Tables_Vol_IV_Table_2.2B
'P   ' 0.1023 0.0942 6.4345 1.9067 4.1791 27.1570 1.7800 0.5260 1.4908 68.1645 1.1149 International_Tables_Vol_IV_Table_2.2B

loop_
_exptl_crystal_face_index_h
_exptl_crystal_face_index_k
_exptl_crystal_face_index_l
_exptl_crystal_face_perp_dist
1 0 0 0.080
-1 0 0 0.070
0 1 0 0.080
0 -1 0 0.180
0 0 -1 0.080
1 0 8 0.107
0 -1 -10 0.081

loop_
_geom_angle_atom_site_label_1
_geom_angle_atom_site_label_2
_geom_angle_atom_site_label_3
_geom_angle
_geom_angle_publ_flag
P1 Ni1 P2 90.30(2) yes
P1 Ni1 P5 115.47(2) yes
P2 Ni1 P5 116.87(2) yes
P1 Ni1 P6 125.78(2) yes
P2 Ni1 P6 119.47(2) yes
P5 Ni1 P6 91.44(2) yes
P3 Ni2 P4 91.52(2) yes
P3 Ni2 P7 121.83(2) yes
P4 Ni2 P7 118.39(2) yes
P3 Ni2 P8 117.43(2) yes
P4 Ni2 P8 119.27(2) yes
P7 Ni2 P8 91.16(2) yes
Ni1 P1 C1 104.83(7) yes
Ni1 P1 C111 120.92(8) yes
C1 P1 C111 101.37(11) yes
Ni1 P1 C121 123.06(7) yes
C1 P1 C121 101.52(10) yes
C111 P1 C121 101.52(11) yes
Ni1 P2 C2 107.06(7) yes
Ni1 P2 C3 124.00(7) yes
C2 P2 C3 99.97(10) yes
Ni1 P2 C211 120.34(7) yes
C2 P2 C211 105.31(10) yes
C3 P2 C211 97.26(10) yes
Ni2 P3 C4 122.72(7) yes
Ni2 P3 C5 105.64(7) yes
C4 P3 C5 100.85(10) yes
Ni2 P3 C311 123.06(7) yes
C4 P3 C311 99.00(10) yes
C5 P3 C311 101.84(10) yes
Ni2 P4 C6 104.14(7) yes
Ni2 P4 C411 127.88(7) yes
C6 P4 C411 102.27(10) yes
Ni2 P4 C421 120.94(7) yes
C6 P4 C421 98.71(10) yes
C411 P4 C421 98.03(10) yes
Ni1 P5 C7 106.10(7) yes
Ni1 P5 C511 124.39(7) yes
C7 P5 C511 101.68(10) yes
Ni1 P5 C521 119.96(7) yes
C7 P5 C521 101.61(9) yes
C511 P5 C521 99.66(10) yes
Ni1 P6 C8 106.40(7) yes
Ni1 P6 C9 121.12(7) yes
C8 P6 C9 101.60(10) yes
Ni1 P6 C611 124.84(7) yes
C8 P6 C611 99.74(10) yes
C9 P6 C611 99.10(10) yes
Ni2 P7 C10 122.54(7) yes
Ni2 P7 C11 107.03(7) yes
C10 P7 C11 101.47(9) yes
Ni2 P7 C711 121.31(7) yes
C10 P7 C711 100.98(9) yes
C11 P7 C711 99.63(9) yes
Ni2 P8 C12 105.35(7) yes
Ni2 P8 C811 124.76(8) yes
C12 P8 C811 101.35(10) yes
Ni2 P8 C821 120.86(7) yes
C12 P8 C821 102.84(10) yes
C811 P8 C821 98.32(10) yes
C901 O1 C911 110.1(10) yes
P1 C1 C2 107.86(14) yes
P1 C1 H11 109.875 no
C2 C1 H11 109.874 no
P1 C1 H12 109.875 no
C2 C1 H12 109.874 no
H11 C1 H12 109.467 no
C1 C2 P2 109.74(15) yes
C1 C2 H21 109.404 no
P2 C2 H21 109.404 no
C1 C2 H22 109.405 no
P2 C2 H22 109.404 no
H21 C2 H22 109.467 no
P2 C3 C4 113.75(15) yes
P2 C3 H31 108.392 no
C4 C3 H31 108.392 no
P2 C3 H32 108.393 no
C4 C3 H32 108.394 no
H31 C3 H32 109.467 no
C3 C4 P3 111.99(15) yes
C3 C4 H41 108.840 no
P3 C4 H41 108.839 no
C3 C4 H42 108.839 no
P3 C4 H42 108.839 no
H41 C4 H42 109.467 no
P3 C5 C6 111.82(15) yes
P3 C5 H51 108.880 no
C6 C5 H51 108.880 no
P3 C5 H52 108.882 no
C6 C5 H52 108.883 no
H51 C5 H52 109.467 no
C5 C6 P4 108.23(14) yes
C5 C6 H61 109.785 no
P4 C6 H61 109.783 no
C5 C6 H62 109.781 no
P4 C6 H62 109.782 no
H61 C6 H62 109.467 no
P5 C7 C8 109.68(14) yes
P5 C7 H71 109.421 no
C8 C7 H71 109.421 no
P5 C7 H72 109.420 no
C8 C7 H72 109.420 no
H71 C7 H72 109.467 no
C7 C8 P6 111.49(14) yes
C7 C8 H81 108.964 no
P6 C8 H81 108.964 no
C7 C8 H82 108.965 no
P6 C8 H82 108.964 no
H81 C8 H82 109.467 no
P6 C9 C10 112.85(14) yes
P6 C9 H91 108.620 no
C10 C9 H91 108.620 no
P6 C9 H92 108.621 no
C10 C9 H92 108.620 no
H91 C9 H92 109.467 no
C9 C10 P7 112.55(14) yes
C9 C10 H101 108.697 no
P7 C10 H101 108.697 no
C9 C10 H102 108.698 no
P7 C10 H102 108.697 no
H101 C10 H102 109.467 no
P7 C11 C12 111.54(14) yes
P7 C11 H111 108.952 no
C12 C11 H111 108.953 no
P7 C11 H112 108.952 no
C12 C11 H112 108.953 no
H111 C11 H112 109.467 no
C11 C12 P8 110.22(14) yes
C11 C12 H121 109.285 no
P8 C12 H121 109.286 no
C11 C12 H122 109.285 no
P8 C12 H122 109.285 no
H121 C12 H122 109.467 no
P1 C111 C112 117.92(18) yes
P1 C111 C116 124.1(2) yes
C112 C111 C116 118.0(2) yes
C111 C112 C113 121.4(3) yes
C111 C112 H1121 119.302 no
C113 C112 H1121 119.302 no
C112 C113 C114 119.7(3) yes
C112 C113 H1131 120.126 no
C114 C113 H1131 120.128 no
C113 C114 C115 120.0(3) yes
C113 C114 H1141 120.018 no
C115 C114 H1141 120.018 no
C114 C115 C116 119.7(3) yes
C114 C115 H1151 120.132 no
C116 C115 H1151 120.132 no
C111 C116 C115 121.2(3) yes
C111 C116 H1161 119.402 no
C115 C116 H1161 119.401 no
P1 C121 C122 119.23(18) yes
P1 C121 C126 122.4(2) yes
C122 C121 C126 118.1(2) yes
C121 C122 C123 121.3(3) yes
C121 C122 H1221 119.349 no
C123 C122 H1221 119.350 no
C122 C123 C124 119.9(3) yes
C122 C123 H1231 120.068 no
C124 C123 H1231 120.068 no
C123 C124 C125 119.9(3) yes
C123 C124 H1241 120.044 no
C125 C124 H1241 120.043 no
C124 C125 C126 120.3(3) yes
C124 C125 H1251 119.845 no
C126 C125 H1251 119.845 no
C125 C126 C121 120.5(3) yes
C125 C126 H1261 119.744 no
C121 C126 H1261 119.745 no
P2 C211 C212 116.75(16) yes
P2 C211 C216 125.56(18) yes
C212 C211 C216 117.7(2) yes
C211 C212 C213 121.9(2) yes
C211 C212 H2121 119.037 no
C213 C212 H2121 119.038 no
C212 C213 C214 119.7(2) yes
C212 C213 H2131 120.153 no
C214 C213 H2131 120.153 no
C213 C214 C215 119.3(2) yes
C213 C214 H2141 120.353 no
C215 C214 H2141 120.354 no
C214 C215 C216 121.1(2) yes
C214 C215 H2151 119.454 no
C216 C215 H2151 119.455 no
C211 C216 C215 120.3(2) yes
C211 C216 H2161 119.852 no
C215 C216 H2161 119.853 no
P3 C311 C312 122.95(18) yes
P3 C311 C316 119.86(18) yes
C312 C311 C316 117.1(2) yes
C311 C312 C313 121.5(3) yes
C311 C312 H3121 119.245 no
C313 C312 H3121 119.243 no
C312 C313 C314 120.2(3) yes
C312 C313 H3131 119.911 no
C314 C313 H3131 119.911 no
C313 C314 C315 119.8(3) yes
C313 C314 H3141 120.112 no
C315 C314 H3141 120.113 no
C314 C315 C316 119.7(3) yes
C314 C315 H3151 120.130 no
C316 C315 H3151 120.132 no
C311 C316 C315 121.6(2) yes
C311 C316 H3161 119.178 no
C315 C316 H3161 119.177 no
P4 C411 C412 118.37(19) yes
P4 C411 C416 124.3(2) yes
C412 C411 C416 117.3(2) yes
C411 C412 C413 121.6(3) yes
C411 C412 H4121 119.183 no
C413 C412 H4121 119.183 no
C412 C413 C414 120.2(3) yes
C412 C413 H4131 119.887 no
C414 C413 H4131 119.886 no
C413 C414 C415 118.9(3) yes
C413 C414 H4141 120.534 no
C415 C414 H4141 120.533 no
C414 C415 C416 120.9(3) yes
C414 C415 H4151 119.555 no
C416 C415 H4151 119.556 no
C415 C416 C411 121.0(3) yes
C415 C416 H4161 119.503 no
C411 C416 H4161 119.504 no
P4 C421 C422 119.79(17) yes
P4 C421 C426 121.63(18) yes
C422 C421 C426 118.4(2) yes
C421 C422 C423 121.0(2) yes
C421 C422 H4221 119.479 no
C423 C422 H4221 119.479 no
C422 C423 C424 119.8(2) yes
C422 C423 H4231 120.116 no
C424 C423 H4231 120.115 no
C423 C424 C425 119.8(2) yes
C423 C424 H4241 120.123 no
C425 C424 H4241 120.123 no
C424 C425 C426 120.0(2) yes
C424 C425 H4251 119.994 no
C426 C425 H4251 119.993 no
C421 C426 C425 121.0(2) yes
C421 C426 H4261 119.500 no
C425 C426 H4261 119.502 no
P5 C511 C512 124.01(18) yes
P5 C511 C516 117.82(18) yes
C512 C511 C516 118.2(2) yes
C511 C512 C513 120.6(3) yes
C511 C512 H5121 119.723 no
C513 C512 H5121 119.720 no
C512 C513 C514 120.5(3) yes
C512 C513 H5131 119.755 no
C514 C513 H5131 119.752 no
C513 C514 C515 119.5(2) yes
C513 C514 H5141 120.236 no
C515 C514 H5141 120.235 no
C514 C515 C516 120.1(2) yes
C514 C515 H5151 119.963 no
C516 C515 H5151 119.962 no
C511 C516 C515 121.2(2) yes
C511 C516 H5161 119.423 no
C515 C516 H5161 119.423 no
P5 C521 C522 117.85(17) yes
P5 C521 C526 123.90(18) yes
C522 C521 C526 118.2(2) yes
C521 C522 C523 121.0(2) yes
C521 C522 H5221 119.508 no
C523 C522 H5221 119.509 no
C522 C523 C524 120.2(3) yes
C522 C523 H5231 119.909 no
C524 C523 H5231 119.907 no
C523 C524 C525 119.5(2) yes
C523 C524 H5241 120.259 no
C525 C524 H5241 120.256 no
C524 C525 C526 120.7(3) yes
C524 C525 H5251 119.669 no
C526 C525 H5251 119.670 no
C525 C526 C521 120.4(3) yes
C525 C526 H5261 119.792 no
C521 C526 H5261 119.793 no
P6 C611 C612 119.90(18) yes
P6 C611 C616 122.52(18) yes
C612 C611 C616 117.6(2) yes
C611 C612 C613 121.3(3) yes
C611 C612 H6121 119.334 no
C613 C612 H6121 119.334 no
C612 C613 C614 119.8(3) yes
C612 C613 H6131 120.115 no
C614 C613 H6131 120.116 no
C613 C614 C615 120.1(2) yes
C613 C614 H6141 119.929 no
C615 C614 H6141 119.930 no
C614 C615 C616 120.4(3) yes
C614 C615 H6151 119.791 no
C616 C615 H6151 119.792 no
C611 C616 C615 120.7(3) yes
C611 C616 H6161 119.634 no
C615 C616 H6161 119.635 no
P7 C711 C712 117.32(17) yes
P7 C711 C716 125.03(18) yes
C712 C711 C716 117.6(2) yes
C711 C712 C713 121.1(2) yes
C711 C712 H7121 119.434 no
C713 C712 H7121 119.433 no
C712 C713 C714 120.4(2) yes
C712 C713 H7131 119.797 no
C714 C713 H7131 119.796 no
C713 C714 C715 119.4(2) yes
C713 C714 H7141 120.279 no
C715 C714 H7141 120.280 no
C714 C715 C716 120.6(2) yes
C714 C715 H7151 119.694 no
C716 C715 H7151 119.695 no
C715 C716 C711 120.8(2) yes
C715 C716 H7161 119.614 no
C711 C716 H7161 119.612 no
P8 C811 C812 119.15(19) yes
P8 C811 C816 122.30(19) yes
C812 C811 C816 118.6(2) yes
C811 C812 C813 121.1(3) yes
C811 C812 H8121 119.469 no
C813 C812 H8121 119.468 no
C812 C813 C814 119.9(3) yes
C812 C813 H8131 120.029 no
C814 C813 H8131 120.028 no
C813 C814 C815 120.2(3) yes
C813 C814 H8141 119.923 no
C815 C814 H8141 119.924 no
C814 C815 C816 120.5(3) yes
C814 C815 H8151 119.756 no
C816 C815 H8151 119.758 no
C811 C816 C815 119.8(3) yes
C811 C816 H8161 120.104 no
C815 C816 H8161 120.102 no
P8 C821 C822 118.32(18) yes
P8 C821 C826 124.14(18) yes
C822 C821 C826 117.5(2) yes
C821 C822 C823 120.9(2) yes
C821 C822 H8221 119.546 no
C823 C822 H8221 119.547 no
C822 C823 C824 120.3(3) yes
C822 C823 H8231 119.841 no
C824 C823 H8231 119.843 no
C823 C824 C825 119.5(3) yes
C823 C824 H8241 120.262 no
C825 C824 H8241 120.260 no
C824 C825 C826 120.6(3) yes
C824 C825 H8251 119.716 no
C826 C825 H8251 119.714 no
C825 C826 C821 121.2(3) yes
C825 C826 H8261 119.401 no
C821 C826 H8261 119.398 no
O1 C901 C902 110.6(11) yes
O1 C901 H9011 109.222 no
C902 C901 H9011 108.775 no
O1 C901 H9012 109.292 no
C902 C901 H9012 109.492 no
H9011 C901 H9012 109.467 no
C901 C902 H9021 109.689 no
C901 C902 H9022 109.714 no
H9021 C902 H9022 109.475 no
C901 C902 H9023 108.997 no
H9021 C902 H9023 109.476 no
H9022 C902 H9023 109.476 no
O1 C911 C912 111.2(12) yes
O1 C911 H9111 109.276 no
C912 C911 H9111 108.950 no
O1 C911 H9112 109.155 no
C912 C911 H9112 108.793 no
H9111 C911 H9112 109.467 no
C911 C912 H9121 109.936 no
C911 C912 H9122 109.154 no
H9121 C912 H9122 109.476 no
C911 C912 H9123 109.310 no
H9121 C912 H9123 109.475 no
H9122 C912 H9123 109.476 no

loop_
_geom_bond_atom_site_label_1
_geom_bond_atom_site_label_2
_geom_bond_distance
_geom_bond_publ_flag
Ni1 P1 2.1659(6) yes
Ni1 P2 2.1623(6) yes
Ni1 P5 2.1529(6) yes
Ni1 P6 2.1667(6) yes
Ni2 P3 2.1689(6) yes
Ni2 P4 2.1665(6) yes
Ni2 P7 2.1586(6) yes
Ni2 P8 2.1511(6) yes
P1 C1 1.864(2) yes
P1 C111 1.844(2) yes
P1 C121 1.841(2) yes
P2 C2 1.859(2) yes
P2 C3 1.853(2) yes
P2 C211 1.848(2) yes
P3 C4 1.856(2) yes
P3 C5 1.863(2) yes
P3 C311 1.841(2) yes
P4 C6 1.863(2) yes
P4 C411 1.847(2) yes
P4 C421 1.858(2) yes
P5 C7 1.857(2) yes
P5 C511 1.835(2) yes
P5 C521 1.854(2) yes
P6 C8 1.874(2) yes
P6 C9 1.864(2) yes
P6 C611 1.851(2) yes
P7 C10 1.860(2) yes
P7 C11 1.878(2) yes
P7 C711 1.840(2) yes
P8 C12 1.851(2) yes
P8 C811 1.843(2) yes
P8 C821 1.847(2) yes
O1 C901 1.441(12) yes
O1 C911 1.405(13) yes
C1 C2 1.525(3) yes
C1 H11 1.000 no
C1 H12 1.000 no
C2 H21 1.000 no
C2 H22 1.000 no
C3 C4 1.525(3) yes
C3 H31 1.000 no
C3 H32 1.000 no
C4 H41 1.000 no
C4 H42 1.000 no
C5 C6 1.528(3) yes
C5 H51 1.000 no
C5 H52 1.000 no
C6 H61 1.000 no
C6 H62 1.000 no
C7 C8 1.526(3) yes
C7 H71 1.000 no
C7 H72 1.000 no
C8 H81 1.000 no
C8 H82 1.000 no
C9 C10 1.521(3) yes
C9 H91 1.000 no
C9 H92 1.000 no
C10 H101 1.000 no
C10 H102 1.000 no
C11 C12 1.532(3) yes
C11 H111 1.000 no
C11 H112 1.000 no
C12 H121 1.000 no
C12 H122 1.000 no
C111 C112 1.379(4) yes
C111 C116 1.393(3) yes
C112 C113 1.389(4) yes
C112 H1121 1.000 no
C113 C114 1.374(5) yes
C113 H1131 1.000 no
C114 C115 1.385(5) yes
C114 H1141 1.000 no
C115 C116 1.382(4) yes
C115 H1151 1.000 no
C116 H1161 1.000 no
C121 C122 1.390(3) yes
C121 C126 1.392(3) yes
C122 C123 1.385(4) yes
C122 H1221 1.000 no
C123 C124 1.378(4) yes
C123 H1231 1.000 no
C124 C125 1.375(5) yes
C124 H1241 1.000 no
C125 C126 1.392(4) yes
C125 H1251 1.000 no
C126 H1261 1.000 no
C211 C212 1.390(3) yes
C211 C216 1.396(3) yes
C212 C213 1.385(3) yes
C212 H2121 1.000 no
C213 C214 1.385(4) yes
C213 H2131 1.000 no
C214 C215 1.375(4) yes
C214 H2141 1.000 no
C215 C216 1.392(4) yes
C215 H2151 1.000 no
C216 H2161 1.000 no
C311 C312 1.374(3) yes
C311 C316 1.400(3) yes
C312 C313 1.392(4) yes
C312 H3121 1.000 no
C313 C314 1.371(4) yes
C313 H3131 1.000 no
C314 C315 1.374(4) yes
C314 H3141 1.000 no
C315 C316 1.383(3) yes
C315 H3151 1.000 no
C316 H3161 1.000 no
C411 C412 1.387(4) yes
C411 C416 1.384(4) yes
C412 C413 1.383(4) yes
C412 H4121 1.000 no
C413 C414 1.384(5) yes
C413 H4131 1.000 no
C414 C415 1.363(5) yes
C414 H4141 1.000 no
C415 C416 1.395(4) yes
C415 H4151 1.000 no
C416 H4161 1.000 no
C421 C422 1.384(3) yes
C421 C426 1.391(3) yes
C422 C423 1.393(3) yes
C422 H4221 1.000 no
C423 C424 1.384(4) yes
C423 H4231 1.000 no
C424 C425 1.384(4) yes
C424 H4241 1.000 no
C425 C426 1.385(3) yes
C425 H4251 1.000 no
C426 H4261 1.000 no
C511 C512 1.391(3) yes
C511 C516 1.394(3) yes
C512 C513 1.390(3) yes
C512 H5121 1.000 no
C513 C514 1.379(4) yes
C513 H5131 1.000 no
C514 C515 1.383(4) yes
C514 H5141 1.000 no
C515 C516 1.383(3) yes
C515 H5151 1.000 no
C516 H5161 1.000 no
C521 C522 1.390(3) yes
C521 C526 1.393(3) yes
C522 C523 1.393(3) yes
C522 H5221 1.000 no
C523 C524 1.382(4) yes
C523 H5231 1.000 no
C524 C525 1.374(4) yes
C524 H5241 1.000 no
C525 C526 1.398(4) yes
C525 H5251 1.000 no
C526 H5261 1.000 no
C611 C612 1.398(3) yes
C611 C616 1.399(3) yes
C612 C613 1.397(4) yes
C612 H6121 1.000 no
C613 C614 1.370(4) yes
C613 H6131 1.000 no
C614 C615 1.380(5) yes
C614 H6141 1.000 no
C615 C616 1.391(4) yes
C615 H6151 1.000 no
C616 H6161 1.000 no
C711 C712 1.398(3) yes
C711 C716 1.389(3) yes
C712 C713 1.386(3) yes
C712 H7121 1.000 no
C713 C714 1.375(4) yes
C713 H7131 1.000 no
C714 C715 1.372(4) yes
C714 H7141 1.000 no
C715 C716 1.395(3) yes
C715 H7151 1.000 no
C716 H7161 1.000 no
C811 C812 1.388(4) yes
C811 C816 1.401(3) yes
C812 C813 1.383(4) yes
C812 H8121 1.000 no
C813 C814 1.375(5) yes
C813 H8131 1.000 no
C814 C815 1.374(5) yes
C814 H8141 1.000 no
C815 C816 1.392(4) yes
C815 H8151 1.000 no
C816 H8161 1.000 no
C821 C822 1.394(3) yes
C821 C826 1.387(3) yes
C822 C823 1.393(4) yes
C822 H8221 1.000 no
C823 C824 1.375(4) yes
C823 H8231 1.000 no
C824 C825 1.368(4) yes
C824 H8241 1.000 no
C825 C826 1.390(4) yes
C825 H8251 1.000 no
C826 H8261 1.000 no
C901 C902 1.481(15) yes
C901 H9011 1.000 no
C901 H9012 1.000 no
C902 H9021 1.000 no
C902 H9022 1.000 no
C902 H9023 1.000 no
C911 C912 1.441(15) yes
C911 H9111 1.000 no
C911 H9112 1.000 no
C912 H9121 1.000 no
C912 H9122 1.000 no
C912 H9123 1.000 no

loop_
_geom_contact_atom_site_label_1
_geom_contact_atom_site_label_2
_geom_contact_distance
_geom_contact_site_symmetry_2
_geom_contact_publ_flag
O1 C814 3.44(1) . no
C2 C523 3.583(4) 1_565 no
C7 C424 3.506(3) 1_545 no
C122 C713 3.572(4) 1_455 no
C123 C714 3.500(4) 1_455 no
C123 C713 3.587(4) 1_455 no
C315 C824 3.587(4) 2_656 no
C424 C514 3.513(4) 2_655 no
C513 C714 3.346(4) 2_645 no
C513 C715 3.533(4) 2_645 no
C515 C524 3.501(4) 2 no
C814 C911 3.46(1) . no

loop_
_geom_torsion_atom_site_label_1
_geom_torsion_atom_site_label_2
_geom_torsion_atom_site_label_3
_geom_torsion_atom_site_label_4
_geom_torsion_site_symmetry_4
_geom_torsion
_geom_torsion_publ_flag
Ni1 P1 C1 C2 . -44.5(2) no
Ni1 P1 C111 C112 . -20.8(3) no
Ni1 P1 C111 C116 . 158.6(2) no
Ni1 P1 C121 C122 . -60.5(2) no
Ni1 P1 C121 C126 . 113.4(2) no
Ni1 P2 C2 C1 . -29.8(2) no
Ni1 P2 C3 C4 . -50.5(2) no
Ni1 P2 C211 C212 . -50.1(2) no
Ni1 P2 C211 C216 . 130.4(2) no
Ni1 P5 C7 C8 . 38.5(1) no
Ni1 P5 C511 C512 . 127.6(2) no
Ni1 P5 C511 C516 . -51.9(2) no
Ni1 P5 C521 C522 . -24.6(2) no
Ni1 P5 C521 C526 . 154.6(2) no
Ni1 P6 C8 C7 . 25.9(2) no
Ni1 P6 C9 C10 . -54.3(2) no
Ni1 P6 C611 C612 . 66.5(2) no
Ni1 P6 C611 C616 . -111.7(2) no
Ni2 P3 C4 C3 . -46.4(2) no
Ni2 P3 C5 C6 . -25.9(2) no
Ni2 P3 C311 C312 . -104.0(2) no
Ni2 P3 C311 C316 . 73.6(2) no
Ni2 P4 C6 C5 . -43.7(2) no
Ni2 P4 C411 C412 . 70.5(2) no
Ni2 P4 C411 C416 . -109.4(2) no
Ni2 P4 C421 C422 . 2.7(2) no
Ni2 P4 C421 C426 . 177.7(2) no
Ni2 P7 C10 C9 . -47.7(2) no
Ni2 P7 C11 C12 . -18.7(2) no
Ni2 P7 C711 C712 . 56.2(2) no
Ni2 P7 C711 C716 . -122.0(2) no
Ni2 P8 C12 C11 . -40.9(1) no
Ni2 P8 C811 C812 . 11.7(2) no
Ni2 P8 C811 C816 . -168.6(2) no
Ni2 P8 C821 C822 . -76.9(2) no
Ni2 P8 C821 C826 . 101.8(2) no
P1 Ni1 P2 C2 . 1.45(8) no
P1 Ni1 P2 C3 . 116.64(9) no
P1 Ni1 P2 C211 . -118.52(9) no
P1 Ni1 P5 C7 . -149.41(7) no
P1 Ni1 P5 C511 . 93.7(1) no
P1 Ni1 P5 C521 . -35.33(9) no
P1 Ni1 P6 C8 . 121.86(8) no
P1 Ni1 P6 C9 . -123.14(9) no
P1 Ni1 P6 C611 . 7.0(1) no
P1 C1 C2 P2 . 47.2(2) no
P1 C111 C112 C113 . -179.6(3) no
P1 C111 C116 C115 . -179.9(3) no
P1 C121 C122 C123 . 175.9(2) no
P1 C121 C126 C125 . -175.1(2) no
P2 Ni1 P1 C1 . 21.05(8) no
P2 Ni1 P1 C111 . -92.3(1) no
P2 Ni1 P1 C121 . 135.8(1) no
P2 Ni1 P5 C7 . 106.23(7) no
P2 Ni1 P5 C511 . -10.7(1) no
P2 Ni1 P5 C521 . -139.69(8) no
P2 Ni1 P6 C8 . -123.64(8) no
P2 Ni1 P6 C9 . -8.64(9) no
P2 Ni1 P6 C611 . 121.54(9) no
P2 C3 C4 P3 . 160.1(1) no
P2 C211 C212 C213 . -179.0(2) no
P2 C211 C216 C215 . -179.8(2) no
P3 Ni2 P4 C6 . 22.75(8) no
P3 Ni2 P4 C411 . 141.0(1) no
P3 Ni2 P4 C421 . -86.69(8) no
P3 Ni2 P7 C10 . -12.9(1) no
P3 Ni2 P7 C11 . -129.09(7) no
P3 Ni2 P7 C711 . 117.88(9) no
P3 Ni2 P8 C12 . 150.74(8) no
P3 Ni2 P8 C811 . -93.2(1) no
P3 Ni2 P8 C821 . 35.1(1) no
P3 C5 C6 P4 . 45.0(2) no
P3 C311 C312 C313 . 177.6(2) no
P3 C311 C316 C315 . -178.5(2) no
P4 Ni2 P3 C4 . 112.68(9) no
P4 Ni2 P3 C5 . -1.68(8) no
P4 Ni2 P3 C311 . -117.56(9) no
P4 Ni2 P7 C10 . -124.64(8) no
P4 Ni2 P7 C11 . 119.13(7) no
P4 Ni2 P7 C711 . 6.10(9) no
P4 Ni2 P8 C12 . -100.28(8) no
P4 Ni2 P8 C811 . 15.7(1) no
P4 Ni2 P8 C821 . 144.09(8) no
P4 C411 C412 C413 . -179.3(3) no
P4 C411 C416 C415 . 179.3(2) no
P4 C421 C422 C423 . 173.2(2) no
P4 C421 C426 C425 . -174.4(2) no
P5 Ni1 P1 C1 . -99.16(8) no
P5 Ni1 P1 C111 . 147.5(1) no
P5 Ni1 P1 C121 . 15.6(1) no
P5 Ni1 P2 C2 . 120.46(8) no
P5 Ni1 P2 C3 . -124.36(8) no
P5 Ni1 P2 C211 . 0.48(9) no
P5 Ni1 P6 C8 . -1.40(8) no
P5 Ni1 P6 C9 . 113.60(8) no
P5 Ni1 P6 C611 . -116.21(9) no
P5 C7 C8 P6 . -41.1(2) no
P5 C511 C512 C513 . 179.7(2) no
P5 C511 C516 C515 . -178.7(2) no
P5 C521 C522 C523 . -179.0(2) no
P5 C521 C526 C525 . 179.6(2) no
P6 Ni1 P1 C1 . 148.65(8) no
P6 Ni1 P1 C111 . 35.3(1) no
P6 Ni1 P1 C121 . -96.6(1) no
P6 Ni1 P2 C2 . -130.96(8) no
P6 Ni1 P2 C3 . -15.78(9) no
P6 Ni1 P2 C211 . 109.06(9) no
P6 Ni1 P5 C7 . -18.13(7) no
P6 Ni1 P5 C511 . -135.1(1) no
P6 Ni1 P5 C521 . 95.95(8) no
P6 C9 C10 P7 . 163.8(1) no
P6 C611 C612 C613 . 179.2(2) no
P6 C611 C616 C615 . 180.0(2) no
P7 Ni2 P3 C4 . -12.5(1) no
P7 Ni2 P3 C5 . -126.87(8) no
P7 Ni2 P3 C311 . 117.25(9) no
P7 Ni2 P4 C6 . 150.63(8) no
P7 Ni2 P4 C411 . -91.1(1) no
P7 Ni2 P4 C421 . 41.19(9) no
P7 Ni2 P8 C12 . 23.53(8) no
P7 Ni2 P8 C811 . 139.57(9) no
P7 Ni2 P8 C821 . -92.10(8) no
P7 C11 C12 P8 . 38.0(2) no
P7 C711 C712 C713 . -178.3(2) no
P7 C711 C716 C715 . 177.9(2) no
P8 Ni2 P3 C4 . -122.93(9) no
P8 Ni2 P3 C5 . 122.71(8) no
P8 Ni2 P3 C311 . 6.8(1) no
P8 Ni2 P4 C6 . -100.14(8) no
P8 Ni2 P4 C411 . 18.1(1) no
P8 Ni2 P4 C421 . 150.42(8) no
P8 Ni2 P7 C10 . 110.83(8) no
P8 Ni2 P7 C11 . -5.40(7) no
P8 Ni2 P7 C711 . -118.43(9) no
P8 C811 C812 C813 . 179.4(2) no
P8 C811 C816 C815 . -178.8(2) no
P8 C821 C822 C823 . 178.6(2) no
P8 C821 C826 C825 . -178.1(2) no
O1 C901 C902 C912 2_756 47(5) no
O1 C911 C912 C902 2_746 165(4) no
C1 P1 C111 C112 . -136.0(2) no
C1 P1 C111 C116 . 43.4(3) no
C1 P1 C121 C122 . 55.8(2) no
C1 P1 C121 C126 . -130.2(2) no
C1 C2 P2 C3 . -160.2(2) no
C1 C2 P2 C211 . 99.3(2) no
C2 P2 C3 C4 . 68.0(2) no
C2 P2 C211 C212 . -170.9(2) no
C2 P2 C211 C216 . 9.6(2) no
C2 C1 P1 C111 . 82.0(2) no
C2 C1 P1 C121 . -173.5(2) no
C3 P2 C211 C212 . 86.6(2) no
C3 P2 C211 C216 . -92.9(2) no
C3 C4 P3 C5 . 70.4(2) no
C3 C4 P3 C311 . 174.4(1) no
C4 P3 C5 C6 . -154.6(2) no
C4 P3 C311 C312 . 35.1(2) no
C4 P3 C311 C316 . -147.3(2) no
C4 C3 P2 C211 . 175.0(1) no
C5 P3 C311 C312 . 138.3(2) no
C5 P3 C311 C316 . -44.1(2) no
C5 C6 P4 C411 . -178.4(1) no
C5 C6 P4 C421 . 81.4(2) no
C6 P4 C411 C412 . -170.5(2) no
C6 P4 C411 C416 . 9.7(2) no
C6 P4 C421 C422 . -109.6(2) no
C6 P4 C421 C426 . 65.3(2) no
C6 C5 P3 C311 . 103.7(2) no
C7 P5 C511 C512 . 8.6(2) no
C7 P5 C511 C516 . -170.9(2) no
C7 P5 C521 C522 . 91.8(2) no
C7 P5 C521 C526 . -89.0(2) no
C7 C8 P6 C9 . -101.7(2) no
C7 C8 P6 C611 . 156.8(2) no
C8 P6 C9 C10 . 63.1(2) no
C8 P6 C611 C612 . -51.5(2) no
C8 P6 C611 C616 . 130.4(2) no
C8 C7 P5 C511 . 169.8(1) no
C8 C7 P5 C521 . -87.7(1) no
C9 P6 C611 C612 . -155.0(2) no
C9 P6 C611 C616 . 26.8(2) no
C9 C10 P7 C11 . 71.2(2) no
C9 C10 P7 C711 . 173.6(1) no
C10 P7 C11 C12 . -148.3(1) no
C10 P7 C711 C712 . -164.3(2) no
C10 P7 C711 C716 . 17.4(2) no
C10 C9 P6 C611 . 165.1(1) no
C11 P7 C711 C712 . -60.6(2) no
C11 P7 C711 C716 . 121.1(2) no
C11 C12 P8 C811 . -172.0(1) no
C11 C12 P8 C821 . 86.6(2) no
C12 P8 C811 C812 . 129.6(2) no
C12 P8 C811 C816 . -50.7(2) no
C12 P8 C821 C822 . 166.2(2) no
C12 P8 C821 C826 . -15.1(2) no
C12 C11 P7 C711 . 108.4(2) no
C111 P1 C121 C122 . 160.1(2) no
C111 P1 C121 C126 . -25.9(2) no
C111 C112 C113 C114 . -1.1(5) no
C111 C116 C115 C114 . 0.2(5) no
C112 C111 P1 C121 . 119.6(2) no
C112 C111 C116 C115 . -0.5(4) no
C112 C113 C114 C115 . 0.7(5) no
C113 C112 C111 C116 . 1.0(4) no
C113 C114 C115 C116 . -0.3(5) no
C116 C111 P1 C121 . -61.0(3) no
C121 C122 C123 C124 . -0.8(4) no
C121 C126 C125 C124 . -0.5(4) no
C122 C121 C126 C125 . -1.1(4) no
C122 C123 C124 C125 . -0.8(4) no
C123 C122 C121 C126 . 1.8(3) no
C123 C124 C125 C126 . 1.5(4) no
C211 C212 C213 C214 . -1.2(4) no
C211 C216 C215 C214 . -1.2(4) no
C212 C211 C216 C215 . 0.7(4) no
C212 C213 C214 C215 . 0.7(4) no
C213 C212 C211 C216 . 0.5(3) no
C213 C214 C215 C216 . 0.5(4) no
C311 C312 C313 C314 . 0.7(5) no
C311 C316 C315 C314 . 0.9(4) no
C312 C311 C316 C315 . -0.8(4) no
C312 C313 C314 C315 . -0.6(5) no
C313 C312 C311 C316 . -0.0(4) no
C313 C314 C315 C316 . -0.2(5) no
C411 P4 C421 C422 . 146.6(2) no
C411 P4 C421 C426 . -38.5(2) no
C411 C412 C413 C414 . -0.7(5) no
C411 C416 C415 C414 . 0.7(5) no
C412 C411 P4 C421 . -69.7(2) no
C412 C411 C416 C415 . -0.6(4) no
C412 C413 C414 C415 . 0.8(5) no
C413 C412 C411 C416 . 0.6(4) no
C413 C414 C415 C416 . -0.8(5) no
C416 C411 P4 C421 . 110.4(2) no
C421 C422 C423 C424 . 1.6(4) no
C421 C426 C425 C424 . 0.9(4) no
C422 C421 C426 C425 . 0.6(3) no
C422 C423 C424 C425 . -0.1(4) no
C423 C422 C421 C426 . -1.8(3) no
C423 C424 C425 C426 . -1.2(4) no
C511 P5 C521 C522 . -164.0(2) no
C511 P5 C521 C526 . 15.2(2) no
C511 C512 C513 C514 . -0.9(4) no
C511 C516 C515 C514 . -1.0(4) no
C512 C511 P5 C521 . -95.5(2) no
C512 C511 C516 C515 . 1.7(3) no
C512 C513 C514 C515 . 1.5(4) no
C513 C512 C511 C516 . -0.7(4) no
C513 C514 C515 C516 . -0.6(4) no
C516 C511 P5 C521 . 85.0(2) no
C521 C522 C523 C524 . -0.7(4) no
C521 C526 C525 C524 . -0.4(4) no
C522 C521 C526 C525 . -1.1(4) no
C522 C523 C524 C525 . -0.9(4) no
C523 C522 C521 C526 . 1.7(3) no
C523 C524 C525 C526 . 1.5(4) no
C611 C612 C613 C614 . 1.3(4) no
C611 C616 C615 C614 . 0.2(5) no
C612 C611 C616 C615 . 1.8(4) no
C612 C613 C614 C615 . 0.7(5) no
C613 C612 C611 C616 . -2.5(4) no
C613 C614 C615 C616 . -1.5(5) no
C711 C712 C713 C714 . 0.2(4) no
C711 C716 C715 C714 . 0.4(4) no
C712 C711 C716 C715 . -0.4(3) no
C712 C713 C714 C715 . -0.2(4) no
C713 C712 C711 C716 . 0.1(4) no
C713 C714 C715 C716 . -0.1(4) no
C811 P8 C821 C822 . 62.5(2) no
C811 P8 C821 C826 . -118.8(2) no
C811 C812 C813 C814 . 0.0(4) no
C811 C816 C815 C814 . -1.1(4) no
C812 C811 P8 C821 . -125.5(2) no
C812 C811 C816 C815 . 0.9(4) no
C812 C813 C814 C815 . -0.3(4) no
C813 C812 C811 C816 . -0.3(4) no
C813 C814 C815 C816 . 0.8(4) no
C816 C811 P8 C821 . 54.2(2) no
C821 C822 C823 C824 . -0.0(4) no
C821 C826 C825 C824 . -0.7(4) no
C822 C821 C826 C825 . 0.6(4) no
C822 C823 C824 C825 . -0.0(4) no
C823 C822 C821 C826 . -0.2(4) no
C823 C824 C825 C826 . 0.4(4) no
C901 O1 C911 C912 . -171(1) no
C902 C901 O1 C911 . -169(1) no
